data_7020056
loop_
_publ_author_name
'Arii, Hidekazu'
'Matsuo, Mizuho'
'Nakadate, Fumiya'
'Mochida, Kunio'
'Kawashima, Takayuki'

_publ_section_title
;
 Coordination of a chiral tin(ii) cation bearing a bis(oxazoline) ligand
 with tetrahydrofuran derivatives.
;
_journal_issue 36
_journal_name_full 'Dalton transactions (Cambridge, England : 2003)'
_journal_page_first 11195
_journal_page_last 11200
_journal_paper_doi 10.1039/c2dt31187a
_journal_volume 41
_journal_year 2012
_chemical_formula_sum 'C20 H19 Cl N2 O2 Sn'
_chemical_formula_weight 473.51
_chemical_name_systematic
;
?
;
_space_group_IT_number 4
_symmetry_cell_setting monoclinic
_symmetry_space_group_name_Hall 'P 2yb'
_symmetry_space_group_name_H-M 'P 1 21 1'
_atom_sites_solution_hydrogens geom
_atom_sites_solution_primary direct
_atom_sites_solution_secondary difmap
_audit_creation_method SHELXL-97
_cell_angle_alpha 90.00
_cell_angle_beta 96.5870(10)
_cell_angle_gamma 90.00
_cell_formula_units_Z 2
_cell_length_a 11.6310(13)
_cell_length_b 6.7457(8)
_cell_length_c 11.9584(13)
_cell_measurement_reflns_used 3348
_cell_measurement_temperature 123
_cell_measurement_theta_max 27.50
_cell_measurement_theta_min 2.31
_cell_volume 932.05(18)
_computing_cell_refinement 'APEX2 (Bruker AXS, 2006)'
_computing_data_collection 'APEX2 (Bruker AXS, 2006)'
_computing_data_reduction 'SAINT (Bruker AXS, 2004)'
_computing_molecular_graphics 'XSHEL (Bruker AXS,2002)'
_computing_publication_material 'XCIF (Bruker AXS, 2001)'
_computing_structure_refinement 'SHELXL-97 (Sheldrick, 1997)'
_computing_structure_solution 'SHELXS-97 (Sheldrick, 1997)'
_diffrn_ambient_temperature 123
_diffrn_detector_area_resol_mean 8.333
_diffrn_measured_fraction_theta_full 0.974
_diffrn_measured_fraction_theta_max 0.974
_diffrn_measurement_device_type 'Bruker APEXII CCD area detector'
_diffrn_measurement_method 'phi and omega scans'
_diffrn_radiation_monochromator 'Bruker Helios multilayer confocal mirror'
_diffrn_radiation_source 'Bruker TXS fine-focus rotating anode'
_diffrn_radiation_type MoK\a
_diffrn_radiation_wavelength 0.71073
_diffrn_reflns_av_R_equivalents 0.0162
_diffrn_reflns_av_sigmaI/netI 0.0395
_diffrn_reflns_limit_h_max 15
_diffrn_reflns_limit_h_min -13
_diffrn_reflns_limit_k_max 7
_diffrn_reflns_limit_k_min -8
_diffrn_reflns_limit_l_max 10
_diffrn_reflns_limit_l_min -15
_diffrn_reflns_number 5240
_diffrn_reflns_theta_full 27.54
_diffrn_reflns_theta_max 27.54
_diffrn_reflns_theta_min 1.71
_exptl_absorpt_coefficient_mu 1.531
_exptl_absorpt_correction_T_max 0.9004
_exptl_absorpt_correction_T_min 0.8029
_exptl_absorpt_correction_type empirical
_exptl_absorpt_process_details
;
SADABS Sheldrick 1996
;
_exptl_crystal_colour colorless
_exptl_crystal_density_diffrn 1.687
_exptl_crystal_density_method 'not measured'
_exptl_crystal_description needle
_exptl_crystal_F_000 472
_exptl_crystal_size_max 0.15
_exptl_crystal_size_mid 0.07
_exptl_crystal_size_min 0.07
_refine_diff_density_max 0.569
_refine_diff_density_min -0.281
_refine_diff_density_rms 0.068
_refine_ls_abs_structure_details 'Flack H D (1983), Acta Cryst. A39, 876-881'
_refine_ls_abs_structure_Flack -0.012(17)
_refine_ls_extinction_method none
_refine_ls_goodness_of_fit_ref 1.031
_refine_ls_hydrogen_treatment constr
_refine_ls_matrix_type full
_refine_ls_number_parameters 236
_refine_ls_number_reflns 3602
_refine_ls_number_restraints 1
_refine_ls_restrained_S_all 1.030
_refine_ls_R_factor_all 0.0251
_refine_ls_R_factor_gt 0.0226
_refine_ls_shift/su_max 0.001
_refine_ls_shift/su_mean 0.000
_refine_ls_structure_factor_coef Fsqd
_refine_ls_weighting_details 'calc w=1/[?^2^(Fo^2^)+(0.0187P)^2^+0.0000P] where P=(Fo^2^+2Fc^2^)/3'
_refine_ls_weighting_scheme calc
_refine_ls_wR_factor_gt 0.0470
_refine_ls_wR_factor_ref 0.0480
_reflns_number_gt 3412
_reflns_number_total 3602
_reflns_threshold_expression >2sigma(I)
_cod_data_source_file c2dt31187a.txt
_cod_data_source_block compound1
_cod_depositor_comments
;
The following automatic conversions were performed:

'_symmetry_cell_setting' value 'Monoclinic' changed to 'monoclinic'
according to /home/saulius/struct/CIF-dictionaries/cif_core.dic
dictionary named 'cif_core.dic' version 2.4.1 from 2010-06-29.

Automatic conversion script
Id: cif_fix_values 1891 2012-01-12 08:04:46Z andrius 
;
_cod_original_sg_symbol_H-M 'P2(1) '
_cod_database_code 7020056

loop_
_symmetry_equiv_pos_as_xyz
'x, y, z'
'-x, y+1/2, -z'

loop_
_atom_site_label
_atom_site_type_symbol
_atom_site_fract_x
_atom_site_fract_y
_atom_site_fract_z
_atom_site_U_iso_or_equiv
_atom_site_adp_type
_atom_site_occupancy
_atom_site_symmetry_multiplicity
_atom_site_calc_flag
_atom_site_refinement_flags
Sn1 Sn 0.260850(14) 0.14876(4) 0.776066(13) 0.01933(5) Uani 1 1 d .
Cl1 Cl 0.29285(7) -0.16166(10) 0.67309(7) 0.02595(17) Uani 1 1 d .
O1 O 0.42362(18) 0.4022(3) 0.50563(17) 0.0232(5) Uani 1 1 d .
O2 O 0.02301(18) 0.3173(3) 0.48657(17) 0.0216(5) Uani 1 1 d .
N1 N 0.3596(2) 0.3155(3) 0.6692(2) 0.0183(5) Uani 1 1 d .
N2 N 0.1203(2) 0.2408(4) 0.6542(2) 0.0176(5) Uani 1 1 d .
C1 C 0.2268(3) 0.3146(4) 0.4938(2) 0.0190(6) Uani 1 1 d .
C2 C 0.2179(3) 0.3374(5) 0.3676(2) 0.0233(7) Uani 1 1 d .
H2A H 0.1402 0.2987 0.3343 0.035 Uiso 1 1 calc R
H2B H 0.2755 0.2523 0.3377 0.035 Uiso 1 1 calc R
H2C H 0.2322 0.4759 0.3487 0.035 Uiso 1 1 calc R
C3 C 0.3327(3) 0.3390(4) 0.5591(3) 0.0196(6) Uani 1 1 d .
C4 C 0.4772(3) 0.3957(4) 0.7015(3) 0.0223(7) Uani 1 1 d .
H4 H 0.4706 0.5353 0.7282 0.027 Uiso 1 1 calc R
C5 C 0.5263(3) 0.3974(5) 0.5878(3) 0.0256(7) Uani 1 1 d .
H5A H 0.5752 0.5159 0.5806 0.031 Uiso 1 1 calc R
H5B H 0.5729 0.2770 0.5784 0.031 Uiso 1 1 calc R
C6 C 0.5434(3) 0.2747(5) 0.7941(3) 0.0206(7) Uani 1 1 d .
C7 C 0.5727(3) 0.3561(5) 0.9004(3) 0.0261(7) Uani 1 1 d .
H7 H 0.5528 0.4896 0.9146 0.031 Uiso 1 1 calc R
C8 C 0.6309(4) 0.2428(7) 0.9856(3) 0.0306(9) Uani 1 1 d .
H8 H 0.6496 0.2986 1.0584 0.037 Uiso 1 1 calc R
C9 C 0.6619(3) 0.0502(7) 0.9658(3) 0.0319(10) Uani 1 1 d .
H9 H 0.7048 -0.0245 1.0236 0.038 Uiso 1 1 calc R
C10 C 0.6306(3) -0.0341(5) 0.8617(3) 0.0278(7) Uani 1 1 d .
H10 H 0.6497 -0.1684 0.8486 0.033 Uiso 1 1 calc R
C11 C 0.5715(3) 0.0763(5) 0.7767(3) 0.0213(8) Uani 1 1 d .
H11 H 0.5496 0.0169 0.7054 0.026 Uiso 1 1 calc R
C12 C 0.1271(3) 0.2878(4) 0.5477(2) 0.0182(6) Uani 1 1 d .
C13 C -0.0007(3) 0.2528(4) 0.6789(2) 0.0186(6) Uani 1 1 d .
H13 H -0.0250 0.1214 0.7069 0.022 Uiso 1 1 calc R
C14 C -0.0664(3) 0.2932(4) 0.5607(2) 0.0200(6) Uani 1 1 d .
H14A H -0.1176 0.1805 0.5360 0.024 Uiso 1 1 calc R
H14B H -0.1139 0.4148 0.5615 0.024 Uiso 1 1 calc R
C15 C -0.0198(2) 0.4127(4) 0.7650(2) 0.0185(6) Uani 1 1 d .
C16 C -0.1152(3) 0.4014(5) 0.8262(3) 0.0228(7) Uani 1 1 d .
H16 H -0.1671 0.2926 0.8152 0.027 Uiso 1 1 calc R
C17 C -0.1340(3) 0.5479(5) 0.9026(3) 0.0242(7) Uani 1 1 d .
H17 H -0.1994 0.5396 0.9433 0.029 Uiso 1 1 calc R
C18 C -0.0590(3) 0.7065(4) 0.9207(2) 0.0246(7) Uani 1 1 d .
H18 H -0.0725 0.8069 0.9734 0.030 Uiso 1 1 calc R
C19 C 0.0358(3) 0.7174(5) 0.8612(3) 0.0261(7) Uani 1 1 d .
H19 H 0.0885 0.8247 0.8742 0.031 Uiso 1 1 calc R
C20 C 0.0548(3) 0.5729(4) 0.7825(3) 0.0222(7) Uani 1 1 d .
H20 H 0.1191 0.5839 0.7406 0.027 Uiso 1 1 calc R

loop_
_atom_site_aniso_label
_atom_site_aniso_U_11
_atom_site_aniso_U_22
_atom_site_aniso_U_33
_atom_site_aniso_U_23
_atom_site_aniso_U_13
_atom_site_aniso_U_12
Sn1 0.01854(9) 0.02271(9) 0.01607(9) 0.00232(12) -0.00092(6) 0.00166(11)
Cl1 0.0235(4) 0.0175(3) 0.0362(4) 0.0011(3) 0.0004(3) 0.0011(3)
O1 0.0180(11) 0.0259(11) 0.0252(12) 0.0078(9) 0.0012(9) -0.0012(9)
O2 0.0179(11) 0.0258(11) 0.0198(11) 0.0019(9) -0.0037(8) -0.0021(8)
N1 0.0159(13) 0.0172(12) 0.0204(13) 0.0009(10) -0.0036(10) 0.0001(9)
N2 0.0162(13) 0.0197(12) 0.0169(13) -0.0001(10) 0.0020(10) 0.0019(10)
C1 0.0217(16) 0.0157(14) 0.0190(15) 0.0014(12) 0.0000(12) 0.0003(11)
C2 0.0172(16) 0.0284(16) 0.0234(16) 0.0016(13) -0.0009(12) 0.0021(13)
C3 0.0201(16) 0.0122(13) 0.0264(16) 0.0020(12) 0.0021(12) 0.0031(11)
C4 0.0194(16) 0.0145(14) 0.0316(18) -0.0013(12) -0.0028(13) -0.0014(11)
C5 0.0201(16) 0.0266(17) 0.0288(17) 0.0085(13) -0.0023(13) -0.0058(13)
C6 0.0107(16) 0.0225(17) 0.0282(19) -0.0008(14) 0.0004(13) -0.0014(12)
C7 0.0231(18) 0.0277(17) 0.0274(18) -0.0060(14) 0.0028(14) -0.0068(14)
C8 0.029(2) 0.049(2) 0.0141(18) -0.0028(16) 0.0019(15) -0.0104(18)
C9 0.024(2) 0.045(2) 0.027(2) 0.0161(18) 0.0001(16) 0.0003(17)
C10 0.0267(19) 0.0271(17) 0.0295(19) 0.0047(14) 0.0034(14) 0.0031(14)
C11 0.0201(18) 0.0247(16) 0.0185(16) -0.0015(12) 0.0000(13) 0.0022(12)
C12 0.0195(16) 0.0129(13) 0.0207(15) -0.0037(11) -0.0041(12) -0.0002(11)
C13 0.0179(15) 0.0157(14) 0.0213(16) 0.0030(11) -0.0009(12) -0.0003(11)
C14 0.0186(16) 0.0207(14) 0.0203(16) -0.0021(12) 0.0006(12) -0.0008(12)
C15 0.0155(15) 0.0219(15) 0.0174(15) 0.0022(11) -0.0015(11) -0.0008(11)
C16 0.0168(15) 0.0268(16) 0.0238(16) 0.0025(13) -0.0017(12) -0.0030(12)
C17 0.0200(17) 0.0354(18) 0.0176(16) 0.0025(13) 0.0039(12) 0.0029(13)
C18 0.0248(18) 0.0307(19) 0.0175(15) -0.0049(11) -0.0012(13) 0.0060(12)
C19 0.0240(18) 0.0249(15) 0.0286(18) -0.0032(12) -0.0004(14) -0.0043(12)
C20 0.0195(16) 0.0250(14) 0.0225(16) 0.0008(12) 0.0044(13) -0.0019(12)

loop_
_atom_type_symbol
_atom_type_description
_atom_type_scat_dispersion_real
_atom_type_scat_dispersion_imag
_atom_type_scat_source
C C 0.0033 0.0016 'International Tables Vol C Tables 4.2.6.8 and 6.1.1.4'
H H 0.0000 0.0000 'International Tables Vol C Tables 4.2.6.8 and 6.1.1.4'
N N 0.0061 0.0033 'International Tables Vol C Tables 4.2.6.8 and 6.1.1.4'
O O 0.0106 0.0060 'International Tables Vol C Tables 4.2.6.8 and 6.1.1.4'
Cl Cl 0.1484 0.1585 'International Tables Vol C Tables 4.2.6.8 and 6.1.1.4'
Sn Sn -0.6537 1.4246 'International Tables Vol C Tables 4.2.6.8 and 6.1.1.4'

loop_
_geom_angle_atom_site_label_1
_geom_angle_atom_site_label_2
_geom_angle_atom_site_label_3
_geom_angle
N1 Sn1 N2 82.05(9)
N1 Sn1 Cl1 91.48(7)
N2 Sn1 Cl1 93.02(7)
C3 O1 C5 107.3(2)
C12 O2 C14 108.2(2)
C3 N1 C4 108.7(2)
C3 N1 Sn1 125.1(2)
C4 N1 Sn1 125.53(18)
C12 N2 C13 110.1(2)
C12 N2 Sn1 126.6(2)
C13 N2 Sn1 123.25(18)
C3 C1 C12 118.9(3)
C3 C1 C2 120.3(3)
C12 C1 C2 120.5(3)
C1 C2 H2A 109.5
C1 C2 H2B 109.5
H2A C2 H2B 109.5
C1 C2 H2C 109.5
H2A C2 H2C 109.5
H2B C2 H2C 109.5
N1 C3 O1 113.2(3)
N1 C3 C1 129.5(3)
O1 C3 C1 117.2(3)
N1 C4 C6 111.8(3)
N1 C4 C5 101.4(2)
C6 C4 C5 116.3(3)
N1 C4 H4 109.0
C6 C4 H4 109.0
C5 C4 H4 109.0
O1 C5 C4 103.7(2)
O1 C5 H5A 111.0
C4 C5 H5A 111.0
O1 C5 H5B 111.0
C4 C5 H5B 111.0
H5A C5 H5B 109.0
C7 C6 C11 118.5(4)
C7 C6 C4 120.4(3)
C11 C6 C4 121.0(3)
C8 C7 C6 120.1(3)
C8 C7 H7 120.0
C6 C7 H7 120.0
C9 C8 C7 120.6(4)
C9 C8 H8 119.7
C7 C8 H8 119.7
C8 C9 C10 119.9(4)
C8 C9 H9 120.1
C10 C9 H9 120.1
C11 C10 C9 120.0(3)
C11 C10 H10 120.0
C9 C10 H10 120.0
C10 C11 C6 120.8(4)
C10 C11 H11 119.6
C6 C11 H11 119.6
N2 C12 O2 114.0(3)
N2 C12 C1 128.1(3)
O2 C12 C1 117.9(3)
N2 C13 C15 113.0(2)
N2 C13 C14 102.0(2)
C15 C13 C14 113.3(2)
N2 C13 H13 109.4
C15 C13 H13 109.4
C14 C13 H13 109.4
O2 C14 C13 105.3(2)
O2 C14 H14A 110.7
C13 C14 H14A 110.7
O2 C14 H14B 110.7
C13 C14 H14B 110.7
H14A C14 H14B 108.8
C20 C15 C16 118.9(3)
C20 C15 C13 121.1(3)
C16 C15 C13 120.0(3)
C17 C16 C15 120.2(3)
C17 C16 H16 119.9
C15 C16 H16 119.9
C16 C17 C18 120.8(3)
C16 C17 H17 119.6
C18 C17 H17 119.6
C19 C18 C17 119.2(3)
C19 C18 H18 120.4
C17 C18 H18 120.4
C18 C19 C20 120.7(3)
C18 C19 H19 119.7
C20 C19 H19 119.7
C15 C20 C19 120.2(3)
C15 C20 H20 119.9
C19 C20 H20 119.9

loop_
_geom_bond_atom_site_label_1
_geom_bond_atom_site_label_2
_geom_bond_distance
Sn1 N1 2.134(3)
Sn1 N2 2.153(2)
Sn1 Cl1 2.4789(8)
O1 C3 1.366(4)
O1 C5 1.457(4)
O2 C12 1.355(3)
O2 C14 1.450(4)
N1 C3 1.328(4)
N1 C4 1.480(4)
N2 C12 1.323(4)
N2 C13 1.473(4)
C1 C3 1.390(4)
C1 C12 1.402(4)
C1 C2 1.509(4)
C2 H2A 0.9800
C2 H2B 0.9800
C2 H2C 0.9800
C4 C6 1.514(5)
C4 C5 1.535(4)
C4 H4 1.0000
C5 H5A 0.9900
C5 H5B 0.9900
C6 C7 1.390(5)
C6 C11 1.399(5)
C7 C8 1.387(5)
C7 H7 0.9500
C8 C9 1.376(5)
C8 H8 0.9500
C9 C10 1.379(5)
C9 H9 0.9500
C10 C11 1.378(5)
C10 H10 0.9500
C11 H11 0.9500
C13 C15 1.525(4)
C13 C14 1.553(4)
C13 H13 1.0000
C14 H14A 0.9900
C14 H14B 0.9900
C15 C20 1.386(4)
C15 C16 1.400(4)
C16 C17 1.380(4)
C16 H16 0.9500
C17 C18 1.382(4)
C17 H17 0.9500
C18 C19 1.381(5)
C18 H18 0.9500
C19 C20 1.390(4)
C19 H19 0.9500
C20 H20 0.9500
